data_4072070
loop_
_publ_author_name
'Takamiya, Ikuko'
'Yamashita, Makoto'
'Nozaki, Kyoko'

_publ_section_title
;
 Syntheses of Ester-Substituted Norbornyl Palladium Complexes Ligated
 withtBu3P: Studies on the Insertion ofexo- andendo-Monomers in the
 Ester-Substituted Norbornene Polymerization
;
_journal_issue 20
_journal_name_full Organometallics
_journal_page_first 5347
_journal_paper_doi 10.1021/om800566j
_journal_volume 27
_journal_year 2008
_chemical_formula_sum 'C22 H42 Cl O2 P Pd'
_chemical_formula_weight 511.38
_chemical_name_systematic
; 
 ? 
;
_space_group_IT_number 14
_symmetry_cell_setting monoclinic
_symmetry_space_group_name_Hall '-P 2yn'
_symmetry_space_group_name_H-M 'P 1 21/n 1'
_atom_sites_solution_hydrogens geom
_atom_sites_solution_primary direct
_atom_sites_solution_secondary difmap
_audit_creation_method SHELXL-97
_cell_angle_alpha 90
_cell_angle_beta 116.3130(13)
_cell_angle_gamma 90
_cell_formula_units_Z 4
_cell_length_a 13.573(5)
_cell_length_b 14.203(5)
_cell_length_c 14.125(5)
_cell_measurement_reflns_used 6757
_cell_measurement_temperature 103.1500
_cell_measurement_theta_max 27.4835
_cell_measurement_theta_min 3.1387
_cell_volume 2440.8(15)
_computing_cell_refinement 'RIGAKU CrystalClear'
_computing_data_collection 'RIGAKU CrystalClear'
_computing_data_reduction 'RIGAKU CrystalClear'
_computing_molecular_graphics ORTEP-III
_computing_structure_refinement 'SHELXL-97 (Sheldrick, 1997)'
_computing_structure_solution SIR-97
_diffrn_ambient_temperature 103(2)
_diffrn_detector_area_resol_mean 7.31
_diffrn_measured_fraction_theta_full 0.966
_diffrn_measured_fraction_theta_max 0.966
_diffrn_measurement_device_type 'RIGAKU/MSC Meacury CCD'
_diffrn_measurement_method 'omega scans'
_diffrn_radiation_monochromator graphite
_diffrn_radiation_source 'fine-focus sealed tube'
_diffrn_radiation_type MoK\a
_diffrn_radiation_wavelength 0.71070
_diffrn_reflns_av_R_equivalents 0.0402
_diffrn_reflns_av_sigmaI/netI 0.0370
_diffrn_reflns_limit_h_max 16
_diffrn_reflns_limit_h_min -14
_diffrn_reflns_limit_k_max 16
_diffrn_reflns_limit_k_min -16
_diffrn_reflns_limit_l_max 13
_diffrn_reflns_limit_l_min -16
_diffrn_reflns_number 15319
_diffrn_reflns_theta_full 25.00
_diffrn_reflns_theta_max 25.00
_diffrn_reflns_theta_min 3.14
_exptl_absorpt_coefficient_mu 0.949
_exptl_absorpt_correction_T_max 0.9111
_exptl_absorpt_correction_T_min 0.7973
_exptl_absorpt_correction_type multi-scan
_exptl_absorpt_process_details 'Jacobson, R. (1998) Private communication'
_exptl_crystal_colour Orange
_exptl_crystal_density_diffrn 1.392
_exptl_crystal_density_method 'not measured'
_exptl_crystal_description Prism
_exptl_crystal_F_000 1072
_exptl_crystal_size_max 0.25
_exptl_crystal_size_mid 0.20
_exptl_crystal_size_min 0.10
_refine_diff_density_max 1.289
_refine_diff_density_min -0.494
_refine_diff_density_rms 0.107
_refine_ls_extinction_method none
_refine_ls_goodness_of_fit_ref 1.111
_refine_ls_hydrogen_treatment constr
_refine_ls_matrix_type full
_refine_ls_number_parameters 291
_refine_ls_number_reflns 4154
_refine_ls_number_restraints 66
_refine_ls_restrained_S_all 1.112
_refine_ls_R_factor_all 0.0598
_refine_ls_R_factor_gt 0.0525
_refine_ls_shift/su_max 0.000
_refine_ls_shift/su_mean 0.000
_refine_ls_structure_factor_coef Fsqd
_refine_ls_weighting_details 'calc w=1/[\s^2^(Fo^2^)+(0.0588P)^2^+7.0812P] where P=(Fo^2^+2Fc^2^)/3'
_refine_ls_weighting_scheme calc
_refine_ls_wR_factor_gt 0.1235
_refine_ls_wR_factor_ref 0.1283
_reflns_number_gt 3708
_reflns_number_total 4154
_reflns_threshold_expression >2sigma(I)
_cod_data_source_file om800566j_si_001.cif
_cod_data_source_block 2
_cod_depositor_comments
;
The following automatic conversions were performed:
'_atom_site_symetry_multiplicity' tag replaced with
'_atom_site_symmetry_multiplicity'.

Automatic conversion script
Id: cif_correct_tags 1440 2010-10-19 06:21:57Z saulius 

The following automatic conversions were performed:

'_exptl_absorpt_correction_type' value 'Multi-scan' changed to
'multi-scan' according to
/home/saulius/struct/CIF-dictionaries/cif_core.dic dictionary named
'cif_core.dic' version 2.4.1 from 2010-06-29.

Automatic conversion script
Id: cif_fix_values 1715 2011-07-08 13:25:40Z adriana 
;
_cod_original_cell_volume 2440.9(15)
_cod_original_sg_symbol_H-M P21/n
_cod_database_code 4072070

loop_
_symmetry_equiv_pos_as_xyz
'x, y, z'
'-x+1/2, y+1/2, -z+1/2'
'-x, -y, -z'
'x-1/2, -y-1/2, z-1/2'

loop_
_atom_site_label
_atom_site_type_symbol
_atom_site_fract_x
_atom_site_fract_y
_atom_site_fract_z
_atom_site_U_iso_or_equiv
_atom_site_adp_type
_atom_site_occupancy
_atom_site_symmetry_multiplicity
_atom_site_calc_flag
_atom_site_refinement_flags
_atom_site_disorder_assembly
_atom_site_disorder_group
Pd1 Pd -0.06972(3) 0.27196(2) 0.20872(3) 0.02431(15) Uani 1 1 d . . .
Cl1 Cl -0.03057(10) 0.42906(9) 0.26729(12) 0.0406(4) Uani 1 1 d . . .
P1 P -0.12884(10) 0.12299(8) 0.20040(10) 0.0229(3) Uani 1 1 d . . .
C1 C -0.0059(4) 0.2526(4) 0.1024(4) 0.0306(12) Uani 1 1 d . . .
H1 H -0.0068 0.1838 0.0871 0.037 Uiso 1 1 calc R . .
C2 C -0.0573(5) 0.3085(4) -0.0064(5) 0.0468(15) Uani 1 1 d . . .
H2 H -0.0865 0.2619 -0.0655 0.056 Uiso 1 1 calc R . .
C3 C 0.0406(6) 0.3574(4) -0.0080(5) 0.0538(17) Uani 1 1 d . A .
H3 H 0.0220 0.4111 -0.0588 0.065 Uiso 1 1 calc R . .
C4 C 0.1128(7) 0.2823(5) -0.0215(7) 0.068(2) Uani 1 1 d . A .
H4 H 0.1715 0.3105 -0.0360 0.081 Uiso 1 1 calc R . .
H5 H 0.0692 0.2380 -0.0790 0.081 Uiso 1 1 calc R . .
C5 C 0.1622(6) 0.2320(4) 0.0904(7) 0.056(2) Uani 1 1 d . . .
H6 H 0.1380 0.1647 0.0813 0.067 Uiso 0.633(8) 1 calc PR A 1
H7 H 0.1409 0.1640 0.0825 0.067 Uiso 0.367(8) 1 calc PR A 2
C6 C 0.1106(4) 0.2854(3) 0.1549(5) 0.0344(13) Uani 1 1 d . A .
H8 H 0.1496 0.2785 0.2334 0.041 Uiso 1 1 calc R . .
C7 C 0.1039(5) 0.3861(4) 0.1110(5) 0.0406(14) Uani 1 1 d . . .
H9 H 0.1772 0.4132 0.1288 0.049 Uiso 1 1 calc R A .
H10 H 0.0611 0.4294 0.1335 0.049 Uiso 1 1 calc R . .
C8 C -0.1445(5) 0.3761(5) -0.0213(6) 0.060(2) Uani 1 1 d . . .
H11 H -0.1166 0.4231 0.0353 0.090 Uiso 1 1 calc R . .
H12 H -0.2069 0.3428 -0.0195 0.090 Uiso 1 1 calc R . .
H13 H -0.1684 0.4075 -0.0897 0.090 Uiso 1 1 calc R . .
C9 C 0.2896(8) 0.2369(6) 0.1580(9) 0.0263(19) Uani 0.633(8) 1 d PU A 1
O1 O 0.3425(5) 0.2913(5) 0.2259(6) 0.046(2) Uani 0.633(8) 1 d PU A 1
O2 O 0.3295(6) 0.1702(5) 0.1156(6) 0.0440(17) Uani 0.633(8) 1 d PU A 1
C10 C 0.4428(7) 0.1692(7) 0.1577(8) 0.039(2) Uani 0.633(8) 1 d PU A 1
H14 H 0.4659 0.1192 0.1241 0.059 Uiso 0.633(8) 1 calc PR A 1
H15 H 0.4741 0.1575 0.2339 0.059 Uiso 0.633(8) 1 calc PR A 1
H16 H 0.4686 0.2301 0.1450 0.059 Uiso 0.633(8) 1 calc PR A 1
C11 C 0.2585(14) 0.2408(11) 0.1075(15) 0.027(3) Uani 0.367(8) 1 d PU A 2
O3 O 0.3078(10) 0.3106(9) 0.1050(10) 0.053(4) Uani 0.367(8) 1 d PU A 2
O4 O 0.3068(11) 0.1643(10) 0.1548(11) 0.047(2) Uani 0.367(8) 1 d PU A 2
C12 C 0.4198(15) 0.1606(14) 0.2000(16) 0.047(3) Uani 0.367(8) 1 d PU A 2
H17 H 0.4448 0.0995 0.2348 0.071 Uiso 0.367(8) 1 calc PR A 2
H18 H 0.4504 0.2111 0.2522 0.071 Uiso 0.367(8) 1 calc PR A 2
H19 H 0.4448 0.1683 0.1451 0.071 Uiso 0.367(8) 1 calc PR A 2
C13 C -0.1621(5) 0.1375(4) 0.3212(5) 0.0390(13) Uani 1 1 d . . .
C14 C -0.2024(7) 0.2370(5) 0.3197(7) 0.063(2) Uani 1 1 d . . .
H20 H -0.2723 0.2461 0.2567 0.095 Uiso 1 1 calc R . .
H21 H -0.1479 0.2817 0.3184 0.095 Uiso 1 1 calc R . .
H22 H -0.2130 0.2479 0.3831 0.095 Uiso 1 1 calc R . .
C15 C -0.2282(7) 0.0635(5) 0.3387(6) 0.068(2) Uani 1 1 d . . .
H23 H -0.2310 0.0748 0.4058 0.102 Uiso 1 1 calc R . .
H24 H -0.1947 0.0019 0.3408 0.102 Uiso 1 1 calc R . .
H25 H -0.3029 0.0645 0.2809 0.102 Uiso 1 1 calc R . .
C16 C -0.0552(7) 0.1376(5) 0.4289(5) 0.069(2) Uani 1 1 d . . .
H26 H -0.0725 0.1614 0.4849 0.103 Uiso 1 1 calc R . .
H27 H 0.0002 0.1782 0.4231 0.103 Uiso 1 1 calc R . .
H28 H -0.0265 0.0733 0.4460 0.103 Uiso 1 1 calc R . .
C17 C -0.0310(4) 0.0221(4) 0.2308(5) 0.0391(14) Uani 1 1 d . . .
C18 C -0.0316(6) -0.0135(5) 0.1202(6) 0.0588(18) Uani 1 1 d . . .
H29 H -0.0156 0.0399 0.0853 0.088 Uiso 1 1 calc R . .
H30 H -0.1041 -0.0393 0.0738 0.088 Uiso 1 1 calc R . .
H31 H 0.0244 -0.0623 0.1355 0.088 Uiso 1 1 calc R . .
C19 C 0.0782(5) 0.0553(5) 0.3017(6) 0.066(2) Uani 1 1 d . . .
H32 H 0.0809 0.0707 0.3705 0.099 Uiso 1 1 calc R . .
H33 H 0.0954 0.1117 0.2719 0.099 Uiso 1 1 calc R . .
H34 H 0.1322 0.0060 0.3107 0.099 Uiso 1 1 calc R . .
C20 C -0.0591(5) -0.0653(4) 0.2748(6) 0.0507(16) Uani 1 1 d . . .
H35 H -0.0014 -0.1126 0.2903 0.076 Uiso 1 1 calc R . .
H36 H -0.1295 -0.0906 0.2228 0.076 Uiso 1 1 calc R . .
H37 H -0.0645 -0.0493 0.3399 0.076 Uiso 1 1 calc R . .
C21 C -0.2539(4) 0.0951(4) 0.0705(5) 0.0400(14) Uani 1 1 d . . .
C22 C -0.3403(5) 0.1699(6) 0.0634(7) 0.072(2) Uani 1 1 d . . .
H38 H -0.4066 0.1625 -0.0035 0.107 Uiso 1 1 calc R . .
H39 H -0.3098 0.2331 0.0668 0.107 Uiso 1 1 calc R . .
H40 H -0.3589 0.1614 0.1224 0.107 Uiso 1 1 calc R . .
C23 C -0.2370(6) 0.1119(6) -0.0284(5) 0.061(2) Uani 1 1 d . . .
H41 H -0.3084 0.1114 -0.0910 0.092 Uiso 1 1 calc R . .
H42 H -0.1904 0.0620 -0.0347 0.092 Uiso 1 1 calc R . .
H43 H -0.2014 0.1731 -0.0229 0.092 Uiso 1 1 calc R . .
C24 C -0.3040(5) -0.0002(4) 0.0688(5) 0.0486(16) Uani 1 1 d . . .
H44 H -0.3211 -0.0055 0.1291 0.073 Uiso 1 1 calc R . .
H45 H -0.2517 -0.0497 0.0733 0.073 Uiso 1 1 calc R . .
H46 H -0.3716 -0.0074 0.0030 0.073 Uiso 1 1 calc R . .

loop_
_atom_site_aniso_label
_atom_site_aniso_U_11
_atom_site_aniso_U_22
_atom_site_aniso_U_33
_atom_site_aniso_U_23
_atom_site_aniso_U_13
_atom_site_aniso_U_12
Pd1 0.0177(2) 0.0206(2) 0.0359(3) -0.00302(15) 0.01302(17) 0.00026(14)
Cl1 0.0292(7) 0.0245(6) 0.0674(10) -0.0127(6) 0.0208(7) -0.0007(5)
P1 0.0188(6) 0.0220(6) 0.0309(7) -0.0016(5) 0.0138(5) -0.0021(5)
C1 0.032(3) 0.027(3) 0.038(3) -0.006(2) 0.020(2) -0.007(2)
C2 0.057(4) 0.040(3) 0.037(3) 0.006(3) 0.015(3) -0.017(3)
C3 0.070(4) 0.043(4) 0.062(4) 0.007(3) 0.041(4) -0.020(3)
C4 0.099(6) 0.053(4) 0.093(6) -0.019(4) 0.079(5) -0.027(4)
C5 0.069(5) 0.026(3) 0.113(6) -0.017(3) 0.076(5) -0.018(3)
C6 0.029(3) 0.024(3) 0.062(4) -0.007(2) 0.030(3) -0.004(2)
C7 0.037(3) 0.025(3) 0.065(4) -0.001(3) 0.028(3) -0.007(2)
C8 0.047(4) 0.053(4) 0.061(4) 0.032(3) 0.007(3) -0.009(3)
C9 0.024(3) 0.027(3) 0.033(4) -0.002(3) 0.017(3) -0.002(3)
O1 0.032(3) 0.050(3) 0.059(4) -0.014(3) 0.022(3) 0.000(2)
O2 0.040(3) 0.039(3) 0.057(3) -0.011(3) 0.026(2) 0.001(2)
C10 0.032(3) 0.039(3) 0.049(4) -0.005(3) 0.020(3) 0.002(3)
C11 0.027(4) 0.026(4) 0.029(5) -0.002(4) 0.015(3) -0.001(3)
O3 0.046(5) 0.050(5) 0.063(5) 0.007(4) 0.025(4) -0.002(4)
O4 0.049(4) 0.041(4) 0.052(4) -0.004(3) 0.024(3) 0.003(3)
C12 0.045(4) 0.044(4) 0.049(5) -0.002(4) 0.017(3) 0.003(4)
C13 0.049(3) 0.031(3) 0.054(4) -0.004(3) 0.038(3) 0.000(2)
C14 0.081(5) 0.050(4) 0.093(6) -0.001(4) 0.069(5) 0.003(4)
C15 0.098(6) 0.062(5) 0.089(6) -0.022(4) 0.082(5) -0.031(4)
C16 0.098(6) 0.064(5) 0.050(4) -0.015(4) 0.039(4) -0.021(4)
C17 0.032(3) 0.023(3) 0.070(4) 0.009(3) 0.030(3) 0.005(2)
C18 0.063(4) 0.043(4) 0.088(5) -0.009(3) 0.049(4) 0.002(3)
C19 0.031(3) 0.043(4) 0.103(6) 0.004(4) 0.011(4) 0.011(3)
C20 0.048(4) 0.032(3) 0.072(5) 0.009(3) 0.026(3) 0.007(3)
C21 0.028(3) 0.040(3) 0.043(3) -0.005(3) 0.007(3) -0.014(2)
C22 0.031(3) 0.068(5) 0.102(6) -0.001(4) 0.017(4) 0.005(3)
C23 0.050(4) 0.081(5) 0.040(4) 0.001(3) 0.007(3) -0.029(4)
C24 0.031(3) 0.053(4) 0.057(4) -0.005(3) 0.015(3) -0.017(3)

loop_
_atom_type_symbol
_atom_type_description
_atom_type_scat_dispersion_real
_atom_type_scat_dispersion_imag
_atom_type_scat_source
C C 0.0033 0.0016 'International Tables Vol C Tables 4.2.6.8 and 6.1.1.4'
H H 0.0000 0.0000 'International Tables Vol C Tables 4.2.6.8 and 6.1.1.4'
O O 0.0106 0.0060 'International Tables Vol C Tables 4.2.6.8 and 6.1.1.4'
P P 0.1023 0.0942 'International Tables Vol C Tables 4.2.6.8 and 6.1.1.4'
Cl Cl 0.1484 0.1585 'International Tables Vol C Tables 4.2.6.8 and 6.1.1.4'
Pd Pd -0.9988 1.0072 'International Tables Vol C Tables 4.2.6.8 and 6.1.1.4'

loop_
_geom_angle_atom_site_label_1
_geom_angle_atom_site_label_2
_geom_angle_atom_site_label_3
_geom_angle
C1 Pd1 H21 175.0
C1 Pd1 P1 95.27(14)
H21 Pd1 P1 80.0
C1 Pd1 Cl1 106.29(14)
H21 Pd1 Cl1 78.5
P1 Pd1 Cl1 158.32(5)
C17 P1 C21 107.5(3)
C17 P1 C13 107.1(3)
C21 P1 C13 114.1(3)
C17 P1 Pd1 120.59(17)
C21 P1 Pd1 112.98(18)
C13 P1 Pd1 94.04(17)
C6 C1 C2 103.8(4)
C6 C1 Pd1 107.0(4)
C2 C1 Pd1 119.5(4)
C8 C2 C3 110.9(5)
C8 C2 C1 116.5(5)
C3 C2 C1 103.4(5)
C2 C3 C4 107.5(5)
C2 C3 C7 99.9(5)
C4 C3 C7 103.9(6)
C3 C4 C5 101.7(5)
C11 C5 C9 23.2(8)
C11 C5 C6 123.2(10)
C9 C5 C6 106.3(6)
C11 C5 C4 95.3(10)
C9 C5 C4 116.9(6)
C6 C5 C4 105.1(5)
C1 C6 C7 103.2(5)
C1 C6 C5 102.0(5)
C7 C6 C5 100.2(5)
C6 C7 C3 95.5(4)
O1 C9 O2 126.3(8)
O1 C9 C5 129.0(8)
O2 C9 C5 104.5(8)
C9 O2 C10 113.8(8)
O3 C11 C5 129.5(16)
O3 C11 O4 123.1(16)
C5 C11 O4 105.6(14)
C11 O4 C12 118.6(15)
C15 C13 C14 115.2(5)
C15 C13 C16 102.1(6)
C14 C13 C16 100.7(6)
C15 C13 P1 117.6(4)
C14 C13 P1 107.9(4)
C16 C13 P1 111.9(4)
C19 C17 C20 110.5(6)
C19 C17 C18 109.3(5)
C20 C17 C18 104.1(5)
C19 C17 P1 108.3(4)
C20 C17 P1 116.2(4)
C18 C17 P1 108.3(4)
C24 C21 C23 112.0(5)
C24 C21 C22 106.9(5)
C23 C21 C22 104.4(6)
C24 C21 P1 113.8(4)
C23 C21 P1 114.5(4)
C22 C21 P1 104.1(4)

loop_
_geom_bond_atom_site_label_1
_geom_bond_atom_site_label_2
_geom_bond_distance
Pd1 C1 2.058(5)
Pd1 H21 2.2372
Pd1 P1 2.2473(14)
Pd1 Cl1 2.3570(14)
P1 C17 1.870(5)
P1 C21 1.909(5)
P1 C13 1.959(6)
C1 C6 1.493(7)
C1 C2 1.590(8)
C2 C8 1.465(10)
C2 C3 1.509(8)
C3 C4 1.517(10)
C3 C7 1.565(9)
C4 C5 1.587(12)
C5 C11 1.226(17)
C5 C9 1.563(12)
C5 C6 1.568(8)
C6 C7 1.545(7)
C9 O1 1.192(12)
C9 O2 1.356(12)
O2 C10 1.380(11)
C11 O3 1.21(2)
C11 O4 1.29(2)
O4 C12 1.38(2)
C13 C15 1.472(8)
C13 C14 1.513(8)
C13 C16 1.569(10)
C17 C19 1.452(8)
C17 C20 1.510(8)
C17 C18 1.638(9)
C21 C24 1.510(8)
C21 C23 1.532(9)
C21 C22 1.552(9)
